data_1502082
loop_
_publ_author_name
'Kashikura, Wataru'
'Mori, Keiji'
'Akiyama, Takahiko'

_publ_section_title
;
 Chiral phosphoric acid catalyzed enantioselective synthesis of
 \b-amino-\a,\a-difluoro carbonyl compounds.
;
_journal_issue 7
_journal_name_full 'Organic letters'
_journal_page_first 1860
_journal_page_last 1863
_journal_paper_doi 10.1021/ol200374m
_journal_volume 13
_journal_year 2011
_chemical_absolute_configuration ad
_chemical_formula_sum 'C22 H16 Br F2 N O2'
_chemical_formula_weight 444.27
_chemical_name_systematic
; 
 ? 
;
_space_group_IT_number 4
_symmetry_cell_setting monoclinic
_symmetry_space_group_name_Hall 'P 2yb'
_symmetry_space_group_name_H-M 'P 1 21 1'
_atom_sites_solution_hydrogens geom
_atom_sites_solution_primary direct
_atom_sites_solution_secondary difmap
_audit_creation_method SHELXL-97
_cell_angle_alpha 90.00
_cell_angle_beta 98.279(3)
_cell_angle_gamma 90.00
_cell_formula_units_Z 2
_cell_length_a 10.065(3)
_cell_length_b 5.1868(14)
_cell_length_c 18.275(5)
_cell_measurement_reflns_used 1801
_cell_measurement_temperature 123
_cell_measurement_theta_max 26.33
_cell_measurement_theta_min 2.25
_cell_volume 944.1(5)
_computing_cell_refinement 'APEX2 (Bruker AXS, 2006)'
_computing_data_collection 'APEX2 (Bruker AXS, 2006)'
_computing_data_reduction 'SAINT (Bruker AXS, 2004)'
_computing_molecular_graphics 'XSHEL (Bruker AXS,2002)'
_computing_publication_material 'XCIF (Bruker AXS, 2001)'
_computing_structure_refinement 'SHELXL-97 (Sheldrick, 1997)'
_computing_structure_solution 'SHELXS-97 (Sheldrick, 1997)'
_diffrn_ambient_temperature 123
_diffrn_detector_area_resol_mean 8.333
_diffrn_measured_fraction_theta_full 0.969
_diffrn_measured_fraction_theta_max 0.969
_diffrn_measurement_device_type 'Bruker APEXII CCD area detector'
_diffrn_measurement_method 'phi and omega scans'
_diffrn_radiation_monochromator 'Bruker Helios multilayer confocal mirror'
_diffrn_radiation_source 'Bruker TXS fine-focus rotating anode'
_diffrn_radiation_type MoK\a
_diffrn_radiation_wavelength 0.71073
_diffrn_reflns_av_R_equivalents 0.0463
_diffrn_reflns_av_sigmaI/netI 0.1081
_diffrn_reflns_limit_h_max 10
_diffrn_reflns_limit_h_min -12
_diffrn_reflns_limit_k_max 6
_diffrn_reflns_limit_k_min -6
_diffrn_reflns_limit_l_max 23
_diffrn_reflns_limit_l_min -18
_diffrn_reflns_number 5257
_diffrn_reflns_theta_full 27.50
_diffrn_reflns_theta_max 27.50
_diffrn_reflns_theta_min 2.04
_exptl_absorpt_coefficient_mu 2.214
_exptl_absorpt_correction_T_max 0.8090
_exptl_absorpt_correction_T_min 0.7324
_exptl_absorpt_correction_type empirical
_exptl_absorpt_process_details
;
SADABS Sheldrick 1996
;
_exptl_crystal_colour colorless
_exptl_crystal_density_diffrn 1.563
_exptl_crystal_density_method 'not measured'
_exptl_crystal_description plate
_exptl_crystal_F_000 448
_exptl_crystal_size_max 0.15
_exptl_crystal_size_mid 0.10
_exptl_crystal_size_min 0.10
_refine_diff_density_max 0.780
_refine_diff_density_min -0.490
_refine_diff_density_rms 0.074
_refine_ls_abs_structure_details 'Flack H D (1983), Acta Cryst. A39, 876-881'
_refine_ls_abs_structure_Flack 0.006(11)
_refine_ls_extinction_method none
_refine_ls_goodness_of_fit_ref 0.958
_refine_ls_hydrogen_treatment mixed
_refine_ls_matrix_type full
_refine_ls_number_parameters 257
_refine_ls_number_reflns 3718
_refine_ls_number_restraints 1
_refine_ls_restrained_S_all 0.958
_refine_ls_R_factor_all 0.0656
_refine_ls_R_factor_gt 0.0464
_refine_ls_shift/su_max 0.001
_refine_ls_shift/su_mean 0.000
_refine_ls_structure_factor_coef Fsqd
_refine_ls_weighting_details 'calc w=1/[\s^2^(Fo^2^)+(0.0000P)^2^+0.0000P] where P=(Fo^2^+2Fc^2^)/3'
_refine_ls_weighting_scheme calc
_refine_ls_wR_factor_gt 0.0978
_refine_ls_wR_factor_ref 0.1053
_reflns_number_gt 2996
_reflns_number_total 3718
_reflns_threshold_expression >2sigma(I)
_cod_data_source_file ol200374m_si_001.cif
_cod_data_source_block shelxl
_cod_depositor_comments
;
The following automatic conversions were performed:

'_symmetry_cell_setting' value 'Monoclinic' changed to 'monoclinic'
according to /home/saulius/struct/CIF-dictionaries/cif_core.dic
dictionary named 'cif_core.dic' version 2.4.1 from 2010-06-29.

Automatic conversion script
Id: cif_fix_values 1715 2011-07-08 13:25:40Z adriana 
;
_cod_original_cell_volume 944.1(4)
_cod_original_sg_symbol_H-M 'P2(1)   '
_cod_database_code 1502082

loop_
_symmetry_equiv_pos_as_xyz
'x, y, z'
'-x, y+1/2, -z'

loop_
_atom_site_label
_atom_site_type_symbol
_atom_site_fract_x
_atom_site_fract_y
_atom_site_fract_z
_atom_site_U_iso_or_equiv
_atom_site_adp_type
_atom_site_occupancy
_atom_site_symmetry_multiplicity
_atom_site_calc_flag
_atom_site_refinement_flags
Br1 Br 1.33882(4) 0.12561(11) -0.00437(2) 0.04198(15) Uani 1 1 d .
C1 C 1.0353(3) 0.1375(10) 0.16647(18) 0.0216(7) Uani 1 1 d .
C2 C 1.1325(4) -0.0544(8) 0.1679(2) 0.0241(8) Uani 1 1 d .
H2 H 1.1388 -0.1836 0.2051 0.029 Uiso 1 1 calc R
C3 C 1.2192(4) -0.0595(9) 0.1163(2) 0.0309(10) Uani 1 1 d .
H3 H 1.2853 -0.1910 0.1182 0.037 Uiso 1 1 calc R
C4 C 1.2104(3) 0.1257(10) 0.06200(19) 0.0257(7) Uani 1 1 d .
C5 C 1.1122(4) 0.3140(8) 0.0576(2) 0.0282(9) Uani 1 1 d .
H5 H 1.1045 0.4382 0.0190 0.034 Uiso 1 1 calc R
C6 C 1.0252(4) 0.3203(8) 0.1096(2) 0.0266(9) Uani 1 1 d .
H6 H 0.9580 0.4500 0.1067 0.032 Uiso 1 1 calc R
C7 C 0.9456(3) 0.1536(9) 0.22660(18) 0.0199(7) Uani 1 1 d .
H7 H 0.9167 0.3372 0.2300 0.024 Uiso 1 1 calc R
C8 C 0.8193(4) -0.0104(7) 0.2075(2) 0.0220(8) Uani 1 1 d .
C9 C 0.7149(4) 0.0139(8) 0.2610(2) 0.0240(9) Uani 1 1 d .
C10 C 0.5970(4) -0.1649(8) 0.2538(2) 0.0241(9) Uani 1 1 d .
C11 C 0.5777(3) -0.3657(10) 0.2019(2) 0.0270(7) Uani 1 1 d .
H11 H 0.6399 -0.3911 0.1681 0.032 Uiso 1 1 calc R
C12 C 0.4668(4) -0.5277(9) 0.2003(3) 0.0343(10) Uani 1 1 d .
H12 H 0.4542 -0.6662 0.1660 0.041 Uiso 1 1 calc R
C13 C 0.3750(4) -0.4868(9) 0.2488(3) 0.0377(11) Uani 1 1 d .
H13 H 0.3001 -0.5988 0.2481 0.045 Uiso 1 1 calc R
C14 C 0.3920(4) -0.2840(8) 0.2981(3) 0.0342(11) Uani 1 1 d .
H14 H 0.3273 -0.2533 0.3301 0.041 Uiso 1 1 calc R
C15 C 0.5036(4) -0.1241(9) 0.3009(2) 0.0296(9) Uani 1 1 d .
H15 H 0.5155 0.0139 0.3354 0.036 Uiso 1 1 calc R
C16 C 1.0817(4) 0.2597(8) 0.3436(2) 0.0210(8) Uani 1 1 d .
C17 C 1.1557(3) 0.1657(9) 0.4154(2) 0.0240(8) Uani 1 1 d .
C18 C 1.2724(4) 0.2979(9) 0.4445(2) 0.0361(11) Uani 1 1 d .
H18 H 1.3018 0.4409 0.4186 0.043 Uiso 1 1 calc R
C19 C 1.3456(5) 0.2215(10) 0.5112(3) 0.0459(14) Uani 1 1 d .
H19 H 1.4266 0.3082 0.5298 0.055 Uiso 1 1 calc R
C20 C 1.3010(4) 0.0196(9) 0.5506(2) 0.0339(11) Uani 1 1 d .
H20 H 1.3499 -0.0298 0.5968 0.041 Uiso 1 1 calc R
C21 C 1.1847(4) -0.1104(9) 0.5223(2) 0.0332(10) Uani 1 1 d .
H21 H 1.1538 -0.2493 0.5492 0.040 Uiso 1 1 calc R
C22 C 1.1128(4) -0.0388(8) 0.4547(2) 0.0266(9) Uani 1 1 d .
H22 H 1.0339 -0.1307 0.4353 0.032 Uiso 1 1 calc R
F1 F 0.7566(2) 0.0626(4) 0.13928(12) 0.0264(5) Uani 1 1 d .
F2 F 0.8564(2) -0.2622(4) 0.20115(13) 0.0266(5) Uani 1 1 d .
H23 H 1.023(4) -0.052(8) 0.311(2) 0.006(10) Uiso 1 1 d .
N1 N 1.0152(3) 0.0786(7) 0.29891(18) 0.0232(8) Uani 1 1 d .
O1 O 0.7302(3) 0.1856(6) 0.30582(17) 0.0329(8) Uani 1 1 d .
O2 O 1.0823(3) 0.4875(6) 0.32456(15) 0.0284(7) Uani 1 1 d .

loop_
_atom_site_aniso_label
_atom_site_aniso_U_11
_atom_site_aniso_U_22
_atom_site_aniso_U_33
_atom_site_aniso_U_23
_atom_site_aniso_U_13
_atom_site_aniso_U_12
Br1 0.0370(2) 0.0582(3) 0.0327(2) 0.0098(3) 0.01152(16) 0.0055(3)
C1 0.0226(15) 0.0172(17) 0.0228(17) 0.002(2) -0.0040(12) -0.007(2)
C2 0.0245(19) 0.023(2) 0.025(2) 0.0070(16) 0.0015(15) 0.0020(16)
C3 0.026(2) 0.029(2) 0.037(3) 0.0036(19) 0.0015(17) 0.0070(18)
C4 0.0246(16) 0.0256(19) 0.0269(18) 0.000(2) 0.0034(13) -0.003(2)
C5 0.035(2) 0.022(2) 0.025(2) 0.0070(16) -0.0005(17) -0.0012(18)
C6 0.030(2) 0.020(2) 0.028(2) 0.0024(16) -0.0015(17) 0.0062(17)
C7 0.0227(16) 0.0120(18) 0.0230(17) 0.0010(17) -0.0038(12) -0.0009(18)
C8 0.028(2) 0.014(2) 0.023(2) 0.0010(15) -0.0038(15) 0.0023(15)
C9 0.025(2) 0.023(2) 0.021(2) 0.0001(16) -0.0055(16) 0.0055(16)
C10 0.0231(18) 0.023(2) 0.026(2) 0.0081(16) 0.0010(16) -0.0001(16)
C11 0.0257(17) 0.0220(19) 0.0319(19) 0.003(2) -0.0007(14) -0.005(2)
C12 0.026(2) 0.032(3) 0.042(3) 0.004(2) -0.0048(19) -0.0017(18)
C13 0.028(2) 0.035(3) 0.047(3) 0.021(2) -0.005(2) -0.0044(18)
C14 0.026(2) 0.035(3) 0.042(3) 0.0187(19) 0.0053(19) 0.0031(17)
C15 0.035(2) 0.027(2) 0.026(2) 0.0066(17) -0.0012(17) 0.0035(18)
C16 0.0225(19) 0.021(2) 0.020(2) 0.0007(15) 0.0024(15) -0.0012(15)
C17 0.0262(17) 0.022(2) 0.0224(18) -0.0041(17) 0.0001(13) 0.0007(18)
C18 0.043(2) 0.033(3) 0.029(2) 0.0100(18) -0.0046(19) -0.017(2)
C19 0.041(3) 0.056(4) 0.034(3) 0.007(2) -0.016(2) -0.023(2)
C20 0.038(2) 0.034(2) 0.025(2) 0.0078(18) -0.0099(18) -0.0061(19)
C21 0.044(2) 0.027(2) 0.027(2) 0.0086(17) -0.0007(18) -0.0095(19)
C22 0.026(2) 0.025(2) 0.027(2) 0.0048(17) -0.0038(16) -0.0061(17)
F1 0.0261(10) 0.0285(14) 0.0218(11) 0.0015(8) -0.0056(8) -0.0024(9)
F2 0.0251(11) 0.0164(12) 0.0380(14) -0.0026(9) 0.0036(9) 0.0011(9)
N1 0.0298(17) 0.012(2) 0.0256(17) 0.0037(14) -0.0030(13) 0.0004(14)
O1 0.0327(14) 0.029(2) 0.0368(17) -0.0145(13) 0.0036(12) 0.0011(13)
O2 0.0361(16) 0.0208(16) 0.0261(15) 0.0024(12) -0.0027(12) -0.0032(12)

loop_
_atom_type_symbol
_atom_type_description
_atom_type_scat_dispersion_real
_atom_type_scat_dispersion_imag
_atom_type_scat_source
C C 0.0033 0.0016 'International Tables Vol C Tables 4.2.6.8 and 6.1.1.4'
H H 0.0000 0.0000 'International Tables Vol C Tables 4.2.6.8 and 6.1.1.4'
N N 0.0061 0.0033 'International Tables Vol C Tables 4.2.6.8 and 6.1.1.4'
O O 0.0106 0.0060 'International Tables Vol C Tables 4.2.6.8 and 6.1.1.4'
F F 0.0171 0.0103 'International Tables Vol C Tables 4.2.6.8 and 6.1.1.4'
Br Br -0.2901 2.4595 'International Tables Vol C Tables 4.2.6.8 and 6.1.1.4'

loop_
_geom_angle_atom_site_label_1
_geom_angle_atom_site_label_2
_geom_angle_atom_site_label_3
_geom_angle
C2 C1 C6 118.3(3)
C2 C1 C7 120.9(3)
C6 C1 C7 120.8(4)
C3 C2 C1 120.9(4)
C3 C2 H2 119.5
C1 C2 H2 119.5
C2 C3 C4 120.0(4)
C2 C3 H3 120.0
C4 C3 H3 120.0
C3 C4 C5 120.4(3)
C3 C4 Br1 118.9(3)
C5 C4 Br1 120.7(3)
C6 C5 C4 119.6(4)
C6 C5 H5 120.2
C4 C5 H5 120.2
C5 C6 C1 120.6(4)
C5 C6 H6 119.7
C1 C6 H6 119.7
N1 C7 C1 112.5(3)
N1 C7 C8 109.5(3)
C1 C7 C8 111.4(3)
N1 C7 H7 107.7
C1 C7 H7 107.7
C8 C7 H7 107.7
F1 C8 F2 106.5(3)
F1 C8 C7 108.3(3)
F2 C8 C7 108.8(3)
F1 C8 C9 106.8(3)
F2 C8 C9 110.6(3)
C7 C8 C9 115.5(3)
O1 C9 C10 122.6(4)
O1 C9 C8 117.4(4)
C10 C9 C8 119.9(3)
C15 C10 C11 119.7(3)
C15 C10 C9 117.0(4)
C11 C10 C9 123.4(4)
C12 C11 C10 119.6(4)
C12 C11 H11 120.2
C10 C11 H11 120.2
C13 C12 C11 120.0(4)
C13 C12 H12 120.0
C11 C12 H12 120.0
C14 C13 C12 120.2(4)
C14 C13 H13 119.9
C12 C13 H13 119.9
C13 C14 C15 120.1(4)
C13 C14 H14 119.9
C15 C14 H14 119.9
C10 C15 C14 120.3(4)
C10 C15 H15 119.8
C14 C15 H15 119.8
O2 C16 N1 121.1(3)
O2 C16 C17 122.6(3)
N1 C16 C17 116.3(4)
C22 C17 C18 119.0(3)
C22 C17 C16 123.6(3)
C18 C17 C16 117.4(4)
C19 C18 C17 120.3(4)
C19 C18 H18 119.8
C17 C18 H18 119.8
C20 C19 C18 120.2(4)
C20 C19 H19 119.9
C18 C19 H19 119.9
C19 C20 C21 119.7(4)
C19 C20 H20 120.2
C21 C20 H20 120.2
C20 C21 C22 120.4(4)
C20 C21 H21 119.8
C22 C21 H21 119.8
C17 C22 C21 120.3(4)
C17 C22 H22 119.8
C21 C22 H22 119.8
C16 N1 C7 119.5(3)
C16 N1 H23 116(3)
C7 N1 H23 124(3)

loop_
_geom_bond_atom_site_label_1
_geom_bond_atom_site_label_2
_geom_bond_distance
Br1 C4 1.896(3)
C1 C2 1.393(6)
C1 C6 1.400(6)
C1 C7 1.522(5)
C2 C3 1.374(6)
C2 H2 0.9500
C3 C4 1.375(6)
C3 H3 0.9500
C4 C5 1.384(6)
C5 C6 1.382(6)
C5 H5 0.9500
C6 H6 0.9500
C7 N1 1.457(4)
C7 C8 1.528(5)
C7 H7 1.0000
C8 F1 1.367(4)
C8 F2 1.368(4)
C8 C9 1.540(6)
C9 O1 1.205(5)
C9 C10 1.497(5)
C10 C15 1.379(6)
C10 C11 1.403(6)
C11 C12 1.394(6)
C11 H11 0.9500
C12 C13 1.386(7)
C12 H12 0.9500
C13 C14 1.379(7)
C13 H13 0.9500
C14 C15 1.391(6)
C14 H14 0.9500
C15 H15 0.9500
C16 O2 1.232(5)
C16 N1 1.356(5)
C16 C17 1.494(5)
C17 C22 1.384(6)
C17 C18 1.399(5)
C18 C19 1.387(6)
C18 H18 0.9500
C19 C20 1.381(6)
C19 H19 0.9500
C20 C21 1.385(6)
C20 H20 0.9500
C21 C22 1.389(5)
C21 H21 0.9500
C22 H22 0.9500
N1 H23 0.71(4)
